data_4501478
loop_
_publ_author_name
'Wang, Xiu-Jian'
'Cen, Zhong-Min'
'Ni, Qing-Ling'
'Jiang, Xuan-Feng'
'Lian, Heng-Chi'
'Gui, Liu-Cheng'
'Zuo, Hua-Hong'
'Wang, Zuo-Yuan'

_publ_section_title
;
 Synthesis Structures, and Properties of Functional 2-D Lanthanide
 Coordination Polymers [Ln2(dpa)2(C2O4)2(H2O)2]n(dpa =
 2,2&#x2032;-(2-methylbenzimidazolium-1,3-diyl)diacetate, C2O42&#x2212;=
 oxalate, Ln = Nd, Eu, Gd, Tb)
;
_journal_issue 7
_journal_name_full 'Crystal Growth &amp; Design'
_journal_page_first 2960
_journal_paper_doi 10.1021/cg1000045
_journal_volume 10
_journal_year 2010
_chemical_formula_moiety 'C28 H26 N4 O18 Tb2, H2 O'
_chemical_formula_sum 'C28 H28 N4 O19 Tb2'
_chemical_formula_weight 1042.38
_chemical_name_systematic
; 
 ? 
;
_space_group_IT_number 2
_symmetry_cell_setting triclinic
_symmetry_space_group_name_Hall '-P 1'
_symmetry_space_group_name_H-M 'P -1'
_atom_sites_solution_hydrogens geom
_atom_sites_solution_primary direct
_atom_sites_solution_secondary difmap
_audit_creation_method SHELXL-97
_cell_angle_alpha 62.6490(10)
_cell_angle_beta 85.6270(10)
_cell_angle_gamma 69.6870(10)
_cell_formula_units_Z 2
_cell_length_a 10.5173(2)
_cell_length_b 13.2428(3)
_cell_length_c 13.6150(3)
_cell_measurement_temperature 293(2)
_cell_measurement_theta_max 27.48
_cell_measurement_theta_min 2.57
_cell_volume 1571.64(6)
_computing_cell_refinement 'Rapid Auto Version 3.0 (Rigaku 2004)'
_computing_data_collection 'Rapid Auto Version 3.0 (Rigaku 2004)'
_computing_data_reduction 'Rapid Auto Version 3.0 (Rigaku 2004)'
_computing_molecular_graphics 'SHELXTL97 (Sheldrick, 1997)'
_computing_publication_material 'SHELXTL97 (Sheldrick, 1997)'
_computing_structure_refinement 'SHELXL-97 (Sheldrick, 1997)'
_computing_structure_solution 'SHELXS-97 (Sheldrick, 1990)'
_diffrn_ambient_temperature 293(2)
_diffrn_measured_fraction_theta_full 0.997
_diffrn_measured_fraction_theta_max 0.997
_diffrn_measurement_device_type 'Rigaku Mercury CCD'
_diffrn_measurement_method '\w scans'
_diffrn_radiation_monochromator graphite
_diffrn_radiation_source 'fine-focus sealed tube'
_diffrn_radiation_type MoK\a
_diffrn_radiation_wavelength 0.71073
_diffrn_reflns_av_R_equivalents 0.0441
_diffrn_reflns_av_sigmaI/netI 0.0566
_diffrn_reflns_limit_h_max 12
_diffrn_reflns_limit_h_min -12
_diffrn_reflns_limit_k_max 15
_diffrn_reflns_limit_k_min -15
_diffrn_reflns_limit_l_max 16
_diffrn_reflns_limit_l_min -15
_diffrn_reflns_number 12426
_diffrn_reflns_theta_full 25.00
_diffrn_reflns_theta_max 25.00
_diffrn_reflns_theta_min 3.01
_exptl_absorpt_coefficient_mu 4.560
_exptl_absorpt_correction_T_max 0.6584
_exptl_absorpt_correction_T_min 0.2182
_exptl_absorpt_correction_type multi-scan
_exptl_absorpt_process_details 'Higashi, T. (1995)'
_exptl_crystal_colour colorless
_exptl_crystal_density_diffrn 2.203
_exptl_crystal_density_method 'not measured'
_exptl_crystal_description block
_exptl_crystal_F_000 1012
_exptl_crystal_size_max 0.48
_exptl_crystal_size_mid 0.37
_exptl_crystal_size_min 0.10
_refine_diff_density_max 1.698
_refine_diff_density_min -1.847
_refine_diff_density_rms 0.205
_refine_ls_extinction_method none
_refine_ls_goodness_of_fit_ref 1.071
_refine_ls_hydrogen_treatment constr
_refine_ls_matrix_type full
_refine_ls_number_parameters 478
_refine_ls_number_reflns 5530
_refine_ls_number_restraints 0
_refine_ls_restrained_S_all 1.071
_refine_ls_R_factor_all 0.0313
_refine_ls_R_factor_gt 0.0303
_refine_ls_shift/su_max 0.001
_refine_ls_shift/su_mean 0.000
_refine_ls_structure_factor_coef Fsqd
_refine_ls_weighting_details 'calc w=1/[\s^2^(Fo^2^)+(0.0255P)^2^+6.0514P] where P=(Fo^2^+2Fc^2^)/3'
_refine_ls_weighting_scheme calc
_refine_ls_wR_factor_gt 0.0771
_refine_ls_wR_factor_ref 0.0802
_reflns_number_gt 5347
_reflns_number_total 5530
_reflns_threshold_expression >2\s(I)
_cod_data_source_file cg1000045_si_005.cif
_cod_data_source_block 1
_cod_database_code 4501478

loop_
_symmetry_equiv_pos_as_xyz
'x, y, z'
'-x, -y, -z'

loop_
_atom_site_label
_atom_site_type_symbol
_atom_site_fract_x
_atom_site_fract_y
_atom_site_fract_z
_atom_site_U_iso_or_equiv
_atom_site_adp_type
_atom_site_occupancy
_atom_site_symmetry_multiplicity
_atom_site_calc_flag
_atom_site_refinement_flags
Tb1 Tb 0.428553(18) 0.393744(17) 0.174181(16) 0.00608(8) Uani 1 1 d .
Tb2 Tb 1.043818(18) 0.108535(17) 0.345277(16) 0.00549(8) Uani 1 1 d .
N1 N 0.3346(4) 0.3247(3) 0.5447(3) 0.0102(8) Uani 1 1 d .
N2 N 0.2406(4) 0.1862(3) 0.6223(3) 0.0091(8) Uani 1 1 d .
N3 N 0.1792(4) 0.1621(4) -0.0398(3) 0.0116(8) Uani 1 1 d .
N4 N 0.2804(4) 0.2952(4) -0.1165(3) 0.0101(8) Uani 1 1 d .
C1 C 0.2169(4) 0.3735(4) 0.5873(3) 0.0084(9) Uani 1 1 d .
C2 C 0.1604(5) 0.4860(4) 0.5871(4) 0.0154(10) Uani 1 1 d .
H2A H 0.1995 0.5455 0.5537 0.018 Uiso 1 1 calc R
C3 C 0.0433(5) 0.5035(5) 0.6394(4) 0.0202(11) Uani 1 1 d .
H3A H 0.0025 0.5768 0.6418 0.024 Uiso 1 1 calc R
C4 C -0.0159(5) 0.4146(5) 0.6886(4) 0.0204(11) Uani 1 1 d .
H4A H -0.0951 0.4305 0.7229 0.024 Uiso 1 1 calc R
C5 C 0.0396(5) 0.3029(5) 0.6884(4) 0.0147(10) Uani 1 1 d .
H5A H 0.0000 0.2437 0.7213 0.018 Uiso 1 1 calc R
C6 C 0.1578(4) 0.2855(4) 0.6359(4) 0.0085(9) Uani 1 1 d .
C7 C 0.3458(4) 0.2124(4) 0.5665(4) 0.0088(9) Uani 1 1 d .
C8 C 0.4566(5) 0.1287(5) 0.5379(4) 0.0183(10) Uani 1 1 d .
H8A H 0.5190 0.1681 0.4981 0.027 Uiso 1 1 calc R
H8B H 0.4191 0.1061 0.4922 0.027 Uiso 1 1 calc R
H8C H 0.5039 0.0573 0.6047 0.027 Uiso 1 1 calc R
C9 C 0.4319(4) 0.3858(4) 0.4944(4) 0.0133(10) Uani 1 1 d .
H9A H 0.5202 0.3251 0.5015 0.016 Uiso 1 1 calc R
H9B H 0.4413 0.4270 0.5353 0.016 Uiso 1 1 calc R
C10 C 0.3911(4) 0.4785(4) 0.3715(4) 0.0121(9) Uani 1 1 d .
C11 C 0.2071(5) 0.0796(4) 0.6478(4) 0.0132(9) Uani 1 1 d .
H11A H 0.1537 0.0634 0.7109 0.016 Uiso 1 1 calc R
H11B H 0.2904 0.0096 0.6676 0.016 Uiso 1 1 calc R
C12 C 0.1270(4) 0.0988(4) 0.5486(4) 0.0090(9) Uani 1 1 d .
C13 C 0.2941(4) 0.1100(4) -0.0827(4) 0.0103(9) Uani 1 1 d .
C14 C 0.3448(5) -0.0027(4) -0.0828(4) 0.0175(10) Uani 1 1 d .
H14A H 0.3025 -0.0599 -0.0496 0.021 Uiso 1 1 calc R
C15 C 0.4617(5) -0.0235(5) -0.1354(4) 0.0247(12) Uani 1 1 d .
H15A H 0.4990 -0.0972 -0.1374 0.030 Uiso 1 1 calc R
C16 C 0.5252(5) 0.0610(5) -0.1850(4) 0.0234(12) Uani 1 1 d .
H16A H 0.6036 0.0424 -0.2193 0.028 Uiso 1 1 calc R
C17 C 0.4753(5) 0.1732(5) -0.1851(4) 0.0196(11) Uani 1 1 d .
H17A H 0.5178 0.2302 -0.2187 0.023 Uiso 1 1 calc R
C18 C 0.3574(4) 0.1949(4) -0.1318(4) 0.0119(9) Uani 1 1 d .
C19 C 0.1732(4) 0.2733(4) -0.0610(3) 0.0091(9) Uani 1 1 d .
C20 C 0.0665(5) 0.3591(4) -0.0328(4) 0.0177(10) Uani 1 1 d .
H20A H 0.0868 0.4319 -0.0571 0.027 Uiso 1 1 calc R
H20B H 0.0627 0.3230 0.0462 0.027 Uiso 1 1 calc R
H20C H -0.0198 0.3787 -0.0691 0.027 Uiso 1 1 calc R
C21 C 0.0793(5) 0.1041(5) 0.0123(4) 0.0156(10) Uani 1 1 d .
H21A H 0.0839 0.0463 -0.0140 0.019 Uiso 1 1 calc R
H21B H -0.0112 0.1656 -0.0110 0.019 Uiso 1 1 calc R
C22 C 0.1008(4) 0.0376(4) 0.1405(4) 0.0116(9) Uani 1 1 d .
C23 C 0.3123(5) 0.4047(4) -0.1542(4) 0.0152(10) Uani 1 1 d .
H23A H 0.2288 0.4746 -0.1866 0.018 Uiso 1 1 calc R
H23B H 0.3729 0.4094 -0.2122 0.018 Uiso 1 1 calc R
C24 C 0.3785(4) 0.4121(4) -0.0633(4) 0.0115(9) Uani 1 1 d .
C25 C 0.7469(4) 0.2280(4) 0.2166(3) 0.0079(9) Uani 1 1 d .
C26 C 0.7250(4) 0.2631(4) 0.3120(4) 0.0100(9) Uani 1 1 d .
C27 C 0.2977(4) 0.1912(4) 0.2917(3) 0.0063(9) Uani 1 1 d .
C28 C 0.1728(4) 0.3094(4) 0.2274(3) 0.0073(9) Uani 1 1 d .
O1 O 0.3412(3) 0.4491(3) 0.3112(3) 0.0110(7) Uani 1 1 d .
O2 O 0.4151(4) 0.5730(3) 0.3390(3) 0.0281(9) Uani 1 1 d .
O3 O 0.1051(3) 0.0068(3) 0.5543(3) 0.0112(6) Uani 1 1 d .
O4 O 0.0888(3) 0.1987(3) 0.4652(3) 0.0137(7) Uani 1 1 d .
O5 O 0.1347(3) 0.0886(3) 0.1859(3) 0.0114(7) Uani 1 1 d .
O6 O 0.0783(4) -0.0599(3) 0.1881(3) 0.0197(7) Uani 1 1 d .
O7 O 0.3776(3) 0.3421(3) 0.0362(3) 0.0158(7) Uani 1 1 d .
O8 O 0.4268(3) 0.4961(3) -0.0980(3) 0.0229(8) Uani 1 1 d .
O9 O 0.6431(3) 0.2604(3) 0.1539(2) 0.0084(6) Uani 1 1 d .
O10 O 0.6050(3) 0.3107(3) 0.3254(3) 0.0154(7) Uani 1 1 d .
O11 O 0.8665(3) 0.1707(3) 0.2075(2) 0.0114(6) Uani 1 1 d .
O12 O 0.8306(3) 0.2387(3) 0.3690(2) 0.0089(6) Uani 1 1 d .
O13 O 0.4128(3) 0.2008(3) 0.2821(2) 0.0103(6) Uani 1 1 d .
O14 O 0.1978(3) 0.4050(3) 0.1787(3) 0.0109(6) Uani 1 1 d .
O15 O 0.2731(3) 0.0952(3) 0.3495(3) 0.0111(7) Uani 1 1 d .
O16 O 0.0577(3) 0.2992(3) 0.2303(2) 0.0085(6) Uani 1 1 d .
O17 O 0.2844(3) 0.6019(3) 0.0573(3) 0.0138(7) Uani 1 1 d .
H17B H 0.3178 0.6313 -0.0040 0.017 Uiso 1 1 d R
H17C H 0.2774 0.6454 0.0892 0.017 Uiso 1 1 d R
O18 O 1.1730(3) -0.1072(3) 0.4016(3) 0.0141(7) Uani 1 1 d .
H18A H 1.2052 -0.1479 0.4695 0.017 Uiso 1 1 d R
H18B H 1.2349 -0.1185 0.3599 0.017 Uiso 1 1 d R
O19 O 0.2424(4) 0.7495(3) 0.1499(3) 0.0289(9) Uani 1 1 d .
H19A H 0.2953 0.6956 0.2084 0.035 Uiso 1 1 d R
H19B H 0.1924 0.8077 0.1622 0.035 Uiso 1 1 d R

loop_
_atom_site_aniso_label
_atom_site_aniso_U_11
_atom_site_aniso_U_22
_atom_site_aniso_U_33
_atom_site_aniso_U_23
_atom_site_aniso_U_13
_atom_site_aniso_U_12
Tb1 0.00234(12) 0.00846(13) 0.00997(13) -0.00515(10) -0.00091(8) -0.00318(8)
Tb2 0.00218(12) 0.00694(13) 0.00819(13) -0.00321(9) -0.00093(8) -0.00266(8)
N1 0.0101(18) 0.013(2) 0.0089(18) -0.0041(16) -0.0031(14) -0.0066(15)
N2 0.0076(18) 0.0086(19) 0.0133(19) -0.0056(16) -0.0013(14) -0.0041(14)
N3 0.0130(19) 0.017(2) 0.0099(18) -0.0055(16) -0.0013(15) -0.0112(16)
N4 0.0110(18) 0.0120(19) 0.0118(19) -0.0068(16) 0.0002(14) -0.0069(15)
C1 0.008(2) 0.012(2) 0.007(2) -0.0060(18) -0.0021(16) -0.0030(17)
C2 0.021(2) 0.011(2) 0.015(2) -0.007(2) -0.0026(19) -0.0035(19)
C3 0.025(3) 0.015(3) 0.016(2) -0.011(2) -0.006(2) 0.004(2)
C4 0.013(2) 0.031(3) 0.015(2) -0.013(2) -0.0025(18) 0.000(2)
C5 0.011(2) 0.022(3) 0.012(2) -0.006(2) -0.0017(17) -0.0075(19)
C6 0.006(2) 0.009(2) 0.010(2) -0.0053(18) -0.0038(16) -0.0001(16)
C7 0.007(2) 0.010(2) 0.010(2) -0.0049(18) -0.0052(16) -0.0014(16)
C8 0.019(2) 0.018(3) 0.016(2) -0.010(2) 0.0026(19) -0.002(2)
C9 0.011(2) 0.020(3) 0.015(2) -0.009(2) 0.0014(17) -0.0121(19)
C10 0.010(2) 0.017(2) 0.015(2) -0.010(2) 0.0025(17) -0.0076(18)
C11 0.019(2) 0.010(2) 0.013(2) -0.0029(19) -0.0047(18) -0.0103(18)
C12 0.009(2) 0.011(2) 0.010(2) -0.0053(19) 0.0021(16) -0.0066(17)
C13 0.009(2) 0.015(2) 0.008(2) -0.0071(19) -0.0033(16) -0.0021(17)
C14 0.026(3) 0.014(2) 0.014(2) -0.008(2) -0.0036(19) -0.006(2)
C15 0.029(3) 0.020(3) 0.019(3) -0.013(2) -0.012(2) 0.007(2)
C16 0.016(2) 0.039(3) 0.013(2) -0.016(2) -0.0049(19) 0.000(2)
C17 0.013(2) 0.035(3) 0.013(2) -0.010(2) -0.0022(18) -0.012(2)
C18 0.012(2) 0.016(2) 0.008(2) -0.0056(19) -0.0043(16) -0.0045(18)
C19 0.008(2) 0.012(2) 0.007(2) -0.0034(18) -0.0037(16) -0.0037(17)
C20 0.021(3) 0.016(3) 0.013(2) -0.006(2) -0.0023(19) -0.005(2)
C21 0.019(2) 0.023(3) 0.013(2) -0.008(2) 0.0038(18) -0.017(2)
C22 0.007(2) 0.015(2) 0.013(2) -0.006(2) 0.0022(16) -0.0047(18)
C23 0.025(3) 0.014(2) 0.011(2) -0.0043(19) 0.0000(18) -0.015(2)
C24 0.004(2) 0.014(2) 0.021(3) -0.011(2) 0.0007(17) -0.0050(17)
C25 0.007(2) 0.007(2) 0.008(2) -0.0009(17) 0.0015(16) -0.0051(17)
C26 0.007(2) 0.009(2) 0.012(2) -0.0027(18) -0.0011(16) -0.0031(17)
C27 0.004(2) 0.008(2) 0.009(2) -0.0049(18) -0.0010(16) -0.0023(17)
C28 0.002(2) 0.012(2) 0.009(2) -0.0051(18) 0.0000(16) -0.0032(17)
O1 0.0065(14) 0.0179(17) 0.0131(16) -0.0103(14) -0.0006(12) -0.0048(12)
O2 0.041(2) 0.021(2) 0.025(2) -0.0015(16) -0.0096(17) -0.0233(17)
O3 0.0114(15) 0.0133(16) 0.0141(16) -0.0080(13) -0.0002(12) -0.0075(13)
O4 0.0157(16) 0.0102(17) 0.0144(17) -0.0038(14) -0.0050(13) -0.0050(13)
O5 0.0091(15) 0.0142(17) 0.0129(16) -0.0083(14) 0.0023(12) -0.0039(13)
O6 0.0274(19) 0.0139(18) 0.0202(18) -0.0068(15) 0.0066(14) -0.0124(15)
O7 0.0148(16) 0.0235(19) 0.0110(17) -0.0081(15) -0.0024(12) -0.0078(14)
O8 0.0164(18) 0.0187(19) 0.040(2) -0.0139(17) 0.0031(15) -0.0132(15)
O9 0.0049(14) 0.0140(16) 0.0097(15) -0.0068(13) -0.0017(11) -0.0046(12)
O10 0.0043(15) 0.0274(19) 0.0175(17) -0.0163(15) -0.0009(12) -0.0002(13)
O11 0.0061(15) 0.0171(17) 0.0116(15) -0.0080(14) -0.0008(11) -0.0026(12)
O12 0.0045(14) 0.0121(16) 0.0115(15) -0.0063(13) -0.0012(11) -0.0030(12)
O13 0.0033(14) 0.0130(16) 0.0127(15) -0.0048(13) -0.0014(11) -0.0021(12)
O14 0.0054(14) 0.0076(16) 0.0186(16) -0.0041(13) -0.0009(12) -0.0036(12)
O15 0.0031(14) 0.0092(16) 0.0185(17) -0.0035(14) -0.0026(12) -0.0026(12)
O16 0.0046(14) 0.0107(16) 0.0105(15) -0.0060(13) -0.0018(11) -0.0008(12)
O17 0.0138(16) 0.0124(16) 0.0133(16) -0.0053(13) 0.0031(12) -0.0037(13)
O18 0.0165(16) 0.0133(16) 0.0108(16) -0.0064(13) 0.0037(12) -0.0027(13)
O19 0.039(2) 0.0198(19) 0.024(2) -0.0135(16) -0.0045(16) 0.0009(16)

loop_
_atom_type_symbol
_atom_type_description
_atom_type_scat_dispersion_real
_atom_type_scat_dispersion_imag
_atom_type_scat_source
C C 0.0033 0.0016 'International Tables Vol C Tables 4.2.6.8 and 6.1.1.4'
H H 0.0000 0.0000 'International Tables Vol C Tables 4.2.6.8 and 6.1.1.4'
N N 0.0061 0.0033 'International Tables Vol C Tables 4.2.6.8 and 6.1.1.4'
O O 0.0106 0.0060 'International Tables Vol C Tables 4.2.6.8 and 6.1.1.4'
Tb Tb -0.1723 4.1537 'International Tables Vol C Tables 4.2.6.8 and 6.1.1.4'

loop_
_geom_angle_atom_site_label_1
_geom_angle_atom_site_label_2
_geom_angle_atom_site_label_3
_geom_angle
_geom_angle_site_symmetry_1
_geom_angle_site_symmetry_3
O1 Tb1 O8 102.29(12) . 2_665
O1 Tb1 O13 90.29(11) . .
O8 Tb1 O13 146.22(11) 2_665 .
O1 Tb1 O14 73.27(11) . .
O8 Tb1 O14 144.70(11) 2_665 .
O13 Tb1 O14 68.90(10) . .
O1 Tb1 O17 80.76(11) . .
O8 Tb1 O17 73.44(11) 2_665 .
O13 Tb1 O17 140.10(10) . .
O14 Tb1 O17 71.28(10) . .
O1 Tb1 O7 144.76(11) . .
O8 Tb1 O7 106.54(12) 2_665 .
O13 Tb1 O7 76.83(11) . .
O14 Tb1 O7 71.49(10) . .
O17 Tb1 O7 88.38(11) . .
O1 Tb1 O9 135.48(10) . .
O8 Tb1 O9 71.43(11) 2_665 .
O13 Tb1 O9 77.61(10) . .
O14 Tb1 O9 136.22(10) . .
O17 Tb1 O9 133.80(10) . .
O7 Tb1 O9 74.11(10) . .
O1 Tb1 O10 69.10(10) . .
O8 Tb1 O10 75.36(12) 2_665 .
O13 Tb1 O10 80.30(11) . .
O14 Tb1 O10 130.57(11) . .
O17 Tb1 O10 130.13(11) . .
O7 Tb1 O10 137.89(11) . .
O9 Tb1 O10 66.68(10) . .
O16 Tb2 O15 70.59(10) 1_655 1_655
O16 Tb2 O11 84.00(10) 1_655 .
O15 Tb2 O11 136.98(11) 1_655 .
O16 Tb2 O5 77.28(11) 1_655 1_655
O15 Tb2 O5 72.22(11) 1_655 1_655
O11 Tb2 O5 68.58(10) . 1_655
O16 Tb2 O12 79.27(10) 1_655 .
O15 Tb2 O12 135.29(11) 1_655 .
O11 Tb2 O12 68.11(10) . .
O5 Tb2 O12 132.29(10) 1_655 .
O16 Tb2 O18 139.79(10) 1_655 .
O15 Tb2 O18 76.44(11) 1_655 .
O11 Tb2 O18 106.18(11) . .
O5 Tb2 O18 71.13(10) 1_655 .
O12 Tb2 O18 140.85(10) . .
O16 Tb2 O3 146.47(10) 1_655 2_656
O15 Tb2 O3 141.01(10) 1_655 2_656
O11 Tb2 O3 75.22(10) . 2_656
O5 Tb2 O3 117.35(10) 1_655 2_656
O12 Tb2 O3 68.73(10) . 2_656
O18 Tb2 O3 72.38(10) . 2_656
O16 Tb2 O3 120.81(10) 1_655 1_655
O15 Tb2 O3 79.96(10) 1_655 1_655
O11 Tb2 O3 142.80(10) . 1_655
O5 Tb2 O3 139.16(10) 1_655 1_655
O12 Tb2 O3 88.44(10) . 1_655
O18 Tb2 O3 73.72(10) . 1_655
O3 Tb2 O3 69.34(11) 2_656 1_655
O16 Tb2 O4 70.53(10) 1_655 1_655
O15 Tb2 O4 68.80(11) 1_655 1_655
O11 Tb2 O4 134.46(10) . 1_655
O5 Tb2 O4 135.64(11) 1_655 1_655
O12 Tb2 O4 70.42(10) . 1_655
O18 Tb2 O4 117.77(10) . 1_655
O3 Tb2 O4 106.24(10) 2_656 1_655
O3 Tb2 O4 50.98(10) 1_655 1_655
O16 Tb2 C12 94.60(11) 1_655 1_655
O15 Tb2 C12 69.35(12) 1_655 1_655
O11 Tb2 C12 149.17(11) . 1_655
O5 Tb2 C12 141.22(11) 1_655 1_655
O12 Tb2 C12 81.34(11) . 1_655
O18 Tb2 C12 94.73(11) . 1_655
O3 Tb2 C12 90.35(11) 2_656 1_655
O3 Tb2 C12 26.24(11) 1_655 1_655
O4 Tb2 C12 25.15(11) 1_655 1_655
C7 N1 C1 108.7(4) . .
C7 N1 C9 127.4(4) . .
C1 N1 C9 123.7(4) . .
C7 N2 C6 109.1(4) . .
C7 N2 C11 125.2(4) . .
C6 N2 C11 125.0(4) . .
C19 N3 C13 109.2(4) . .
C19 N3 C21 127.2(4) . .
C13 N3 C21 123.5(4) . .
C19 N4 C18 109.1(4) . .
C19 N4 C23 126.0(4) . .
C18 N4 C23 124.9(4) . .
C6 C1 C2 122.0(4) . .
C6 C1 N1 106.7(4) . .
C2 C1 N1 131.3(4) . .
C3 C2 C1 116.1(5) . .
C3 C2 H2A 122.0 . .
C1 C2 H2A 122.0 . .
C2 C3 C4 121.9(5) . .
C2 C3 H3A 119.0 . .
C4 C3 H3A 119.0 . .
C5 C4 C3 122.2(5) . .
C5 C4 H4A 118.9 . .
C3 C4 H4A 118.9 . .
C6 C5 C4 115.7(5) . .
C6 C5 H5A 122.2 . .
C4 C5 H5A 122.2 . .
C1 C6 N2 106.7(4) . .
C1 C6 C5 122.2(4) . .
N2 C6 C5 131.2(4) . .
N1 C7 N2 108.9(4) . .
N1 C7 C8 126.1(4) . .
N2 C7 C8 125.1(4) . .
C7 C8 H8A 109.5 . .
C7 C8 H8B 109.5 . .
H8A C8 H8B 109.5 . .
C7 C8 H8C 109.5 . .
H8A C8 H8C 109.5 . .
H8B C8 H8C 109.5 . .
N1 C9 C10 113.7(4) . .
N1 C9 H9A 108.8 . .
C10 C9 H9A 108.8 . .
N1 C9 H9B 108.8 . .
C10 C9 H9B 108.8 . .
H9A C9 H9B 107.7 . .
O2 C10 O1 125.6(4) . .
O2 C10 C9 117.1(4) . .
O1 C10 C9 117.2(4) . .
N2 C11 C12 110.7(4) . .
N2 C11 H11A 109.5 . .
C12 C11 H11A 109.5 . .
N2 C11 H11B 109.5 . .
C12 C11 H11B 109.5 . .
H11A C11 H11B 108.1 . .
O4 C12 O3 122.1(4) . .
O4 C12 C11 120.4(4) . .
O3 C12 C11 117.5(4) . .
O4 C12 Tb2 62.4(2) . 1_455
O3 C12 Tb2 61.3(2) . 1_455
C11 C12 Tb2 165.1(3) . 1_455
C18 C13 C14 122.0(4) . .
C18 C13 N3 106.5(4) . .
C14 C13 N3 131.5(4) . .
C15 C14 C13 115.8(5) . .
C15 C14 H14A 122.1 . .
C13 C14 H14A 122.1 . .
C16 C15 C14 122.6(5) . .
C16 C15 H15A 118.7 . .
C14 C15 H15A 118.7 . .
C15 C16 C17 121.9(5) . .
C15 C16 H16A 119.0 . .
C17 C16 H16A 119.0 . .
C16 C17 C18 115.9(5) . .
C16 C17 H17A 122.0 . .
C18 C17 H17A 122.0 . .
C13 C18 N4 106.8(4) . .
C13 C18 C17 121.8(5) . .
N4 C18 C17 131.5(5) . .
N3 C19 N4 108.4(4) . .
N3 C19 C20 126.4(4) . .
N4 C19 C20 125.2(4) . .
C19 C20 H20A 109.5 . .
C19 C20 H20B 109.5 . .
H20A C20 H20B 109.5 . .
C19 C20 H20C 109.5 . .
H20A C20 H20C 109.5 . .
H20B C20 H20C 109.5 . .
N3 C21 C22 113.7(4) . .
N3 C21 H21A 108.8 . .
C22 C21 H21A 108.8 . .
N3 C21 H21B 108.8 . .
C22 C21 H21B 108.8 . .
H21A C21 H21B 107.7 . .
O5 C22 O6 126.6(4) . .
O5 C22 C21 116.5(4) . .
O6 C22 C21 116.8(4) . .
N4 C23 C24 114.3(4) . .
N4 C23 H23A 108.7 . .
C24 C23 H23A 108.7 . .
N4 C23 H23B 108.7 . .
C24 C23 H23B 108.7 . .
H23A C23 H23B 107.6 . .
O7 C24 O8 124.9(4) . .
O7 C24 C23 120.5(4) . .
O8 C24 C23 114.6(4) . .
O11 C25 O9 125.5(4) . .
O11 C25 C26 117.4(4) . .
O9 C25 C26 117.2(4) . .
O10 C26 O12 127.0(4) . .
O10 C26 C25 116.4(4) . .
O12 C26 C25 116.6(4) . .
O13 C27 O15 126.1(4) . .
O13 C27 C28 117.1(4) . .
O15 C27 C28 116.8(4) . .
O14 C28 O16 126.6(4) . .
O14 C28 C27 115.9(4) . .
O16 C28 C27 117.5(4) . .
C10 O1 Tb1 132.1(3) . .
C12 O3 Tb2 135.5(3) . 2_656
C12 O3 Tb2 92.5(3) . 1_455
Tb2 O3 Tb2 110.66(11) 2_656 1_455
C12 O4 Tb2 92.5(3) . 1_455
C22 O5 Tb2 126.0(3) . 1_455
C24 O7 Tb1 117.9(3) . .
C24 O8 Tb1 161.6(3) . 2_665
C25 O9 Tb1 118.7(3) . .
C26 O10 Tb1 118.3(3) . .
C25 O11 Tb2 118.7(3) . .
C26 O12 Tb2 117.9(3) . .
C27 O13 Tb1 118.9(3) . .
C28 O14 Tb1 118.9(3) . .
C27 O15 Tb2 117.2(3) . 1_455
C28 O16 Tb2 117.6(3) . 1_455
Tb1 O17 H17B 110.2 . .
Tb1 O17 H17C 110.5 . .
H17B O17 H17C 108.6 . .
Tb2 O18 H18A 113.4 . .
Tb2 O18 H18B 113.4 . .
H18A O18 H18B 110.7 . .
H19A O19 H19B 108.4 . .

loop_
_geom_bond_atom_site_label_1
_geom_bond_atom_site_label_2
_geom_bond_distance
_geom_bond_site_symmetry_2
Tb1 O1 2.321(3) .
Tb1 O8 2.329(3) 2_665
Tb1 O13 2.350(3) .
Tb1 O14 2.377(3) .
Tb1 O17 2.422(3) .
Tb1 O7 2.424(3) .
Tb1 O9 2.423(3) .
Tb1 O10 2.445(3) .
Tb2 O16 2.332(3) 1_655
Tb2 O15 2.359(3) 1_655
Tb2 O11 2.392(3) .
Tb2 O5 2.393(3) 1_655
Tb2 O12 2.413(3) .
Tb2 O18 2.459(3) .
Tb2 O3 2.464(3) 2_656
Tb2 O3 2.546(3) 1_655
Tb2 O4 2.572(3) 1_655
Tb2 C12 2.900(4) 1_655
N1 C7 1.339(6) .
N1 C1 1.402(6) .
N1 C9 1.459(6) .
N2 C7 1.347(6) .
N2 C6 1.389(6) .
N2 C11 1.455(6) .
N3 C19 1.343(6) .
N3 C13 1.400(6) .
N3 C21 1.463(6) .
N4 C19 1.350(6) .
N4 C18 1.395(6) .
N4 C23 1.451(6) .
C1 C6 1.384(6) .
C1 C2 1.398(6) .
C2 C3 1.377(7) .
C2 H2A 0.9300 .
C3 C4 1.393(8) .
C3 H3A 0.9300 .
C4 C5 1.391(7) .
C4 H4A 0.9300 .
C5 C6 1.388(6) .
C5 H5A 0.9300 .
C7 C8 1.473(6) .
C8 H8A 0.9600 .
C8 H8B 0.9600 .
C8 H8C 0.9600 .
C9 C10 1.532(6) .
C9 H9A 0.9700 .
C9 H9B 0.9700 .
C10 O2 1.233(6) .
C10 O1 1.266(6) .
C11 C12 1.518(6) .
C11 H11A 0.9700 .
C11 H11B 0.9700 .
C12 O4 1.234(6) .
C12 O3 1.284(5) .
C12 Tb2 2.900(4) 1_455
C13 C18 1.384(7) .
C13 C14 1.401(7) .
C14 C15 1.383(7) .
C14 H14A 0.9300 .
C15 C16 1.382(8) .
C15 H15A 0.9300 .
C16 C17 1.392(8) .
C16 H16A 0.9300 .
C17 C18 1.398(7) .
C17 H17A 0.9300 .
C19 C20 1.465(6) .
C20 H20A 0.9600 .
C20 H20B 0.9600 .
C20 H20C 0.9600 .
C21 C22 1.543(6) .
C21 H21A 0.9700 .
C21 H21B 0.9700 .
C22 O5 1.246(6) .
C22 O6 1.250(6) .
C23 C24 1.521(6) .
C23 H23A 0.9700 .
C23 H23B 0.9700 .
C24 O7 1.243(6) .
C24 O8 1.262(6) .
C25 O11 1.254(5) .
C25 O9 1.259(5) .
C25 C26 1.547(7) .
C26 O10 1.242(5) .
C26 O12 1.261(5) .
C27 O13 1.252(5) .
C27 O15 1.257(5) .
C27 C28 1.559(6) .
C28 O14 1.243(6) .
C28 O16 1.260(5) .
O3 Tb2 2.464(3) 2_656
O3 Tb2 2.546(3) 1_455
O4 Tb2 2.572(3) 1_455
O5 Tb2 2.393(3) 1_455
O8 Tb1 2.329(3) 2_665
O15 Tb2 2.359(3) 1_455
O16 Tb2 2.332(3) 1_455
O17 H17B 0.8501 .
O17 H17C 0.8499 .
O18 H18A 0.8500 .
O18 H18B 0.8501 .
O19 H19A 0.8500 .
O19 H19B 0.8500 .

loop_
_geom_hbond_atom_site_label_D
_geom_hbond_atom_site_label_H
_geom_hbond_atom_site_label_A
_geom_hbond_distance_DH
_geom_hbond_distance_HA
_geom_hbond_distance_DA
_geom_hbond_angle_DHA
_geom_hbond_site_symmetry_A
O17 H17B O9 0.85 2.00 2.827(4) 165.2 2_665
O17 H17C O19 0.85 1.83 2.680(5) 173.4 .
O18 H18A O12 0.85 2.04 2.796(4) 147.0 2_756
O18 H18B O5 0.85 2.58 2.822(4) 97.9 1_655
O19 H19A O2 0.85 1.91 2.762(5) 179.3 .
O19 H19B O6 0.85 1.92 2.769(5) 179.3 1_565

loop_
_geom_torsion_atom_site_label_1
_geom_torsion_atom_site_label_2
_geom_torsion_atom_site_label_3
_geom_torsion_atom_site_label_4
_geom_torsion
_geom_torsion_site_symmetry_1
_geom_torsion_site_symmetry_4
C7 N1 C1 C6 0.1(5) . .
C9 N1 C1 C6 -175.0(4) . .
C7 N1 C1 C2 179.5(4) . .
C9 N1 C1 C2 4.5(7) . .
C6 C1 C2 C3 0.8(7) . .
N1 C1 C2 C3 -178.6(4) . .
C1 C2 C3 C4 -0.5(7) . .
C2 C3 C4 C5 0.1(8) . .
C3 C4 C5 C6 0.1(7) . .
C2 C1 C6 N2 -179.2(4) . .
N1 C1 C6 N2 0.3(5) . .
C2 C1 C6 C5 -0.6(7) . .
N1 C1 C6 C5 178.9(4) . .
C7 N2 C6 C1 -0.6(5) . .
C11 N2 C6 C1 -171.3(4) . .
C7 N2 C6 C5 -179.0(4) . .
C11 N2 C6 C5 10.2(7) . .
C4 C5 C6 C1 0.2(6) . .
C4 C5 C6 N2 178.4(4) . .
C1 N1 C7 N2 -0.5(5) . .
C9 N1 C7 N2 174.4(4) . .
C1 N1 C7 C8 -178.7(4) . .
C9 N1 C7 C8 -3.9(7) . .
C6 N2 C7 N1 0.7(5) . .
C11 N2 C7 N1 171.4(4) . .
C6 N2 C7 C8 178.9(4) . .
C11 N2 C7 C8 -10.3(7) . .
C7 N1 C9 C10 102.2(5) . .
C1 N1 C9 C10 -83.7(5) . .
N1 C9 C10 O2 141.9(4) . .
N1 C9 C10 O1 -41.1(6) . .
C7 N2 C11 C12 -81.7(5) . .
C6 N2 C11 C12 87.6(5) . .
N2 C11 C12 O4 -6.3(6) . .
N2 C11 C12 O3 171.5(4) . .
N2 C11 C12 Tb2 90.2(12) . 1_455
C19 N3 C13 C18 -0.4(5) . .
C21 N3 C13 C18 175.7(4) . .
C19 N3 C13 C14 -179.7(5) . .
C21 N3 C13 C14 -3.6(7) . .
C18 C13 C14 C15 -0.2(7) . .
N3 C13 C14 C15 178.9(4) . .
C13 C14 C15 C16 -0.1(7) . .
C14 C15 C16 C17 0.1(8) . .
C15 C16 C17 C18 0.2(7) . .
C14 C13 C18 N4 179.9(4) . .
N3 C13 C18 N4 0.6(5) . .
C14 C13 C18 C17 0.5(7) . .
N3 C13 C18 C17 -178.9(4) . .
C19 N4 C18 C13 -0.5(5) . .
C23 N4 C18 C13 179.2(4) . .
C19 N4 C18 C17 178.8(5) . .
C23 N4 C18 C17 -1.5(7) . .
C16 C17 C18 C13 -0.4(7) . .
C16 C17 C18 N4 -179.7(4) . .
C13 N3 C19 N4 0.1(5) . .
C21 N3 C19 N4 -175.8(4) . .
C13 N3 C19 C20 178.1(4) . .
C21 N3 C19 C20 2.2(7) . .
C18 N4 C19 N3 0.3(5) . .
C23 N4 C19 N3 -179.4(4) . .
C18 N4 C19 C20 -177.7(4) . .
C23 N4 C19 C20 2.6(7) . .
C19 N3 C21 C22 -86.0(6) . .
C13 N3 C21 C22 98.7(5) . .
N3 C21 C22 O5 39.6(6) . .
N3 C21 C22 O6 -142.6(4) . .
C19 N4 C23 C24 78.1(6) . .
C18 N4 C23 C24 -101.5(5) . .
N4 C23 C24 O7 -14.0(6) . .
N4 C23 C24 O8 168.8(4) . .
O11 C25 C26 O10 -174.2(4) . .
O9 C25 C26 O10 6.4(6) . .
O11 C25 C26 O12 4.7(6) . .
O9 C25 C26 O12 -174.7(4) . .
O13 C27 C28 O14 -5.3(6) . .
O15 C27 C28 O14 174.0(4) . .
O13 C27 C28 O16 175.1(3) . .
O15 C27 C28 O16 -5.6(6) . .
O2 C10 O1 Tb1 69.5(6) . .
C9 C10 O1 Tb1 -107.2(4) . .
O8 Tb1 O1 C10 -31.3(4) 2_665 .
O13 Tb1 O1 C10 117.1(4) . .
O14 Tb1 O1 C10 -175.1(4) . .
O17 Tb1 O1 C10 -102.0(4) . .
O7 Tb1 O1 C10 -175.7(4) . .
O9 Tb1 O1 C10 44.6(5) . .
O10 Tb1 O1 C10 37.6(4) . .
O4 C12 O3 Tb2 -108.6(4) . 2_656
C11 C12 O3 Tb2 73.6(5) . 2_656
Tb2 C12 O3 Tb2 -123.2(3) 1_455 2_656
O4 C12 O3 Tb2 14.6(4) . 1_455
C11 C12 O3 Tb2 -163.2(3) . 1_455
O3 C12 O4 Tb2 -14.5(4) . 1_455
C11 C12 O4 Tb2 163.3(4) . 1_455
O6 C22 O5 Tb2 -41.5(6) . 1_455
C21 C22 O5 Tb2 136.0(3) . 1_455
O8 C24 O7 Tb1 13.2(6) . .
C23 C24 O7 Tb1 -163.7(3) . .
O1 Tb1 O7 C24 114.6(3) . .
O8 Tb1 O7 C24 -29.0(3) 2_665 .
O13 Tb1 O7 C24 -174.2(3) . .
O14 Tb1 O7 C24 113.9(3) . .
O17 Tb1 O7 C24 43.2(3) . .
O9 Tb1 O7 C24 -93.6(3) . .
O10 Tb1 O7 C24 -115.3(3) . .
O7 C24 O8 Tb1 104.4(11) . 2_665
C23 C24 O8 Tb1 -78.5(11) . 2_665
O11 C25 O9 Tb1 -171.7(3) . .
C26 C25 O9 Tb1 7.6(5) . .
O1 Tb1 O9 C25 -18.4(4) . .
O8 Tb1 O9 C25 70.4(3) 2_665 .
O13 Tb1 O9 C25 -95.9(3) . .
O14 Tb1 O9 C25 -136.2(3) . .
O17 Tb1 O9 C25 112.8(3) . .
O7 Tb1 O9 C25 -175.5(3) . .
O10 Tb1 O9 C25 -11.2(3) . .
O12 C26 O10 Tb1 164.3(4) . .
C25 C26 O10 Tb1 -17.0(5) . .
O1 Tb1 O10 C26 -170.3(4) . .
O8 Tb1 O10 C26 -60.7(3) 2_665 .
O13 Tb1 O10 C26 95.7(3) . .
O14 Tb1 O10 C26 146.8(3) . .
O17 Tb1 O10 C26 -113.4(3) . .
O7 Tb1 O10 C26 37.9(4) . .
O9 Tb1 O10 C26 15.1(3) . .
O9 C25 O11 Tb2 -175.9(3) . .
C26 C25 O11 Tb2 4.7(5) . .
O16 Tb2 O11 C25 -88.3(3) 1_655 .
O15 Tb2 O11 C25 -141.2(3) 1_655 .
O5 Tb2 O11 C25 -166.9(3) 1_655 .
O12 Tb2 O11 C25 -7.4(3) . .
O18 Tb2 O11 C25 131.5(3) . .
O3 Tb2 O11 C25 65.2(3) 2_656 .
O3 Tb2 O11 C25 47.2(4) 1_655 .
O4 Tb2 O11 C25 -33.2(4) 1_655 .
C12 Tb2 O11 C25 0.7(4) 1_655 .
O10 C26 O12 Tb2 167.2(4) . .
C25 C26 O12 Tb2 -11.6(5) . .
O16 Tb2 O12 C26 97.9(3) 1_655 .
O15 Tb2 O12 C26 145.7(3) 1_655 .
O11 Tb2 O12 C26 10.1(3) . .
O5 Tb2 O12 C26 36.3(4) 1_655 .
O18 Tb2 O12 C26 -78.8(3) . .
O3 Tb2 O12 C26 -71.9(3) 2_656 .
O3 Tb2 O12 C26 -140.3(3) 1_655 .
O4 Tb2 O12 C26 170.9(3) 1_655 .
C12 Tb2 O12 C26 -165.7(3) 1_655 .
O15 C27 O13 Tb1 -177.4(3) . .
C28 C27 O13 Tb1 1.7(5) . .
O1 Tb1 O13 C27 72.7(3) . .
O8 Tb1 O13 C27 -174.3(3) 2_665 .
O14 Tb1 O13 C27 0.8(3) . .
O17 Tb1 O13 C27 -3.1(4) . .
O7 Tb1 O13 C27 -74.2(3) . .
O9 Tb1 O13 C27 -150.5(3) . .
O10 Tb1 O13 C27 141.4(3) . .
O16 C28 O14 Tb1 -174.4(3) . .
C27 C28 O14 Tb1 6.1(5) . .
O1 Tb1 O14 C28 -100.9(3) . .
O8 Tb1 O14 C28 171.3(3) 2_665 .
O13 Tb1 O14 C28 -4.0(3) . .
O17 Tb1 O14 C28 173.4(3) . .
O7 Tb1 O14 C28 78.7(3) . .
O9 Tb1 O14 C28 38.7(4) . .
O10 Tb1 O14 C28 -59.3(4) . .
O13 C27 O15 Tb2 -178.5(3) . 1_455
C28 C27 O15 Tb2 2.3(5) . 1_455
O14 C28 O16 Tb2 -173.6(4) . 1_455
C27 C28 O16 Tb2 5.9(5) . 1_455
